data_4126891
loop_
_publ_author_name
'Hobday, Claire L.'
'Bennett, Thomas D.'
'Fairen-Jimenez, David'
'Graham, Alexander J.'
'Morrison, Carole A.'
'Allan, David R.'
'D\"uren, Tina'
'Moggach, Stephen A.'

_publ_section_title
;
 Tuning the Swing Effect by Chemical Functionalization of Zeolitic
 Imidazolate Frameworks.
;
_journal_name_full 'Journal of the American Chemical Society'
_journal_paper_doi 10.1021/jacs.7b10897
_journal_year 2017
_chemical_absolute_configuration ad
_chemical_formula_moiety 'C8 H6 N4 O2 Zn1'
_chemical_formula_sum 'C8 H6 N4 O2 Zn'
_chemical_formula_weight 255.54
_space_group_IT_number 217
_symmetry_cell_setting cubic
_symmetry_space_group_name_Hall 'I -4 2 3'
_symmetry_space_group_name_H-M 'I -4 3 m'
_atom_sites_solution_hydrogens difmap
_atom_sites_solution_primary other
_audit_creation_date 2017-08-04
_audit_creation_method CRYSTALS_ver_14.61_build_5555
_audit_update_record
;
2017-08-04 deposited with the CCDC.
2017-10-12 downloaded from the CCDC.
;
_cell_angle_alpha 90
_cell_angle_beta 90
_cell_angle_gamma 90
_cell_formula_units_Z 12
_cell_length_a 16.9380(11)
_cell_length_b 16.9380(11)
_cell_length_c 16.9380(11)
_cell_measurement_reflns_used 6045
_cell_measurement_temperature 293
_cell_measurement_theta_max 20
_cell_measurement_theta_min 2
_cell_volume 4859.4(5)
_computing_cell_refinement 'Apex2 (Bruker AXS, 2006)'
_computing_data_collection 'Apex2 (Bruker AXS, 2006)'
_computing_data_reduction 'Apex2 (Bruker AXS, 2006)'
_computing_molecular_graphics 'CAMERON (Watkin et al., 1996)'
_computing_publication_material 'CRYSTALS (Betteridge et al., 2003)'
_computing_structure_refinement 'CRYSTALS (Betteridge et al., 2003)'
_computing_structure_solution 'Superflip (Palatinus & Chapuis, 2007)'
_diffrn_ambient_temperature 293
_diffrn_measured_fraction_theta_full 1.000
_diffrn_measured_fraction_theta_max 1.000
_diffrn_measurement_device Area
_diffrn_measurement_device_type 'Bruker Kappa Apex2'
_diffrn_measurement_method \w/2\q
_diffrn_radiation_monochromator graphite
_diffrn_radiation_type 'Mo K\a'
_diffrn_radiation_wavelength 0.71073
_diffrn_reflns_av_R_equivalents 0.074
_diffrn_reflns_limit_h_max 11
_diffrn_reflns_limit_h_min -11
_diffrn_reflns_limit_k_max 14
_diffrn_reflns_limit_k_min -13
_diffrn_reflns_limit_l_max 20
_diffrn_reflns_limit_l_min -20
_diffrn_reflns_number 21274
_diffrn_reflns_theta_full 25.008
_diffrn_reflns_theta_max 25.008
_diffrn_reflns_theta_min 1.700
_diffrn_standards_number 0
_exptl_absorpt_coefficient_mu 1.506
_exptl_absorpt_correction_T_max 0.96
_exptl_absorpt_correction_T_min 0.86
_exptl_absorpt_correction_type multi-scan
_exptl_absorpt_process_details 'SADABS (Siemens, 1996)'
_exptl_crystal_colour red
_exptl_crystal_density_diffrn 1.048
_exptl_crystal_density_method 'not measured'
_exptl_crystal_description cube
_exptl_crystal_F_000 1536
_exptl_crystal_size_max 0.030
_exptl_crystal_size_mid 0.030
_exptl_crystal_size_min 0.030
_refine_diff_density_max 0.42
_refine_diff_density_min -0.35
_refine_ls_abs_structure_details 'Flack (1983), 374 Friedel-pairs'
_refine_ls_abs_structure_Flack 0.16(4)
_refine_ls_extinction_coef 49000(7000)
_refine_ls_extinction_method 'Larson (1970), Equation 22'
_refine_ls_goodness_of_fit_ref 0.9903
_refine_ls_hydrogen_treatment constr
_refine_ls_matrix_type full
_refine_ls_number_parameters 24
_refine_ls_number_reflns 838
_refine_ls_number_restraints 36
_refine_ls_R_factor_all 0.2032
_refine_ls_R_factor_gt 0.1823
_refine_ls_shift/su_max 0.0437605
_refine_ls_shift/su_mean 0.0105700
_refine_ls_structure_factor_coef Fsqd
_refine_ls_weighting_details
;
 Method, part 1, Chebychev polynomial, (Watkin, 1994, Prince, 1982) 
 [weight] = 1.0/[A~0~*T~0~(x)+A~1~*T~1~(x) ... +A~n-1~]*T~n-1~(x)] 
 where A~i~ are the Chebychev coefficients listed below and x= Fcalc/Fmax 
 Method = Robust Weighting (Prince, 1982) 
 W = [weight] * [1-(deltaF/6*sigmaF)^2^]^2^ 
 A~i~ are: 
 16.7 22.9 6.91 
;
_refine_ls_weighting_scheme calc
_refine_ls_wR_factor_all 0.4632
_refine_ls_wR_factor_gt 0.3996
_refine_ls_wR_factor_ref 0.4629
_reflns_limit_h_max 11
_reflns_limit_h_min -11
_reflns_limit_k_max 14
_reflns_limit_k_min 0
_reflns_limit_l_max 20
_reflns_limit_l_min 1
_reflns_number_gt 637
_reflns_number_total 840
_reflns_threshold_expression I>2.0\s(I)
_oxford_diffrn_Wilson_B_factor 4.56
_oxford_diffrn_Wilson_scale 261.94
_oxford_refine_ls_r_factor_ref 0.2030
_oxford_refine_ls_scale 0.2402(12)
_oxford_reflns_number_all 839
_oxford_reflns_threshold_expression_ref I>-2.0\s(I)
_oxford_structure_analysis_title 'zif90 ambient in I-43m'
_cod_data_source_file ja7b10897_si_001.cif
_cod_data_source_block zif90
_cod_depositor_comments
;
The following automatic conversions were performed:

'_atom_sites_solution_primary' value 'Other' changed to 'other'
according to
/home/data/users/saulius/crontab/automatic-downloads/rss-feeds/ACS/lib/dictionaries/cif_core.dic
dictionary named 'cif_core.dic' version 2.4.2 from 2011-04-26.

Automatic conversion script
Id: cif_fix_values 4973 2017-02-22 13:04:09Z antanas 
;
_cod_original_cell_volume 4859.4(9)
_cod_original_sg_symbol_H-M 'I -4 3 m '
_cod_original_formula_sum 'C8 H6 N4 O2 Zn1'
_cod_database_code 4126891

loop_
_symmetry_equiv_pos_as_xyz
x,y,z
x+1/2,y+1/2,z+1/2
y,z,x
y+1/2,z+1/2,x+1/2
z,x,y
z+1/2,x+1/2,y+1/2
y,-x,-z
y+1/2,-x+1/2,-z+1/2
z,-y,-x
z+1/2,-y+1/2,-x+1/2
x,-z,-y
x+1/2,-z+1/2,-y+1/2
-x,-y,z
-x+1/2,-y+1/2,z+1/2
-z,x,-y
-z+1/2,x+1/2,-y+1/2
-x,y,-z
-x+1/2,y+1/2,-z+1/2
-y,-z,x
-y+1/2,-z+1/2,x+1/2
-z,-x,y
-z+1/2,-x+1/2,y+1/2
-y,x,-z
-y+1/2,x+1/2,-z+1/2
-z,y,-x
-z+1/2,y+1/2,-x+1/2
-x,z,-y
-x+1/2,z+1/2,-y+1/2
-y,z,-x
-y+1/2,z+1/2,-x+1/2
z,y,x
z+1/2,y+1/2,x+1/2
x,z,y
x+1/2,z+1/2,y+1/2
y,x,z
y+1/2,x+1/2,z+1/2
y,-z,-x
y+1/2,-z+1/2,-x+1/2
-y,-x,z
-y+1/2,-x+1/2,z+1/2
-z,-y,x
-z+1/2,-y+1/2,x+1/2
-x,-z,y
-x+1/2,-z+1/2,y+1/2
x,-y,-z
x+1/2,-y+1/2,-z+1/2
z,-x,-y
z+1/2,-x+1/2,-y+1/2

loop_
_atom_site_label
_atom_site_type_symbol
_atom_site_fract_x
_atom_site_fract_y
_atom_site_fract_z
_atom_site_U_iso_or_equiv
_atom_site_occupancy
_atom_site_adp_type
_atom_site_refinement_flags_posn
_atom_site_refinement_flags_adp
Zn1 Zn 0.0000 0.5000 0.2500 0.3058 1.0000 Uani S TU
N2 N 0.0914(5) 0.5406(11) 0.1823(4) 0.305(6) 1.0000 Uiso D U
C3 C 0.1253(5) 0.4967(12) 0.1253(5) 0.306(6) 1.0000 Uiso DS U
C4 C 0.1048(5) 0.4190(14) 0.1048(5) 0.306(6) 1.0000 Uiso DS U
O5 O 0.0520(7) 0.3802(15) 0.1372(8) 0.306(7) 0.5000 Uiso D U
C6 C 0.1275(4) 0.6112(11) 0.1835(4) 0.304(6) 1.0000 Uiso D U
H61 H 0.1112 0.6673 0.2138 0.2000 1.0000 Uiso R .
H41 H 0.1434 0.3897 0.0734 0.2000 0.5000 Uiso DR .

loop_
_atom_site_aniso_label
_atom_site_aniso_U_11
_atom_site_aniso_U_22
_atom_site_aniso_U_33
_atom_site_aniso_U_23
_atom_site_aniso_U_13
_atom_site_aniso_U_12
Zn1 0.292(8) 0.292(8) 0.334(11) 0.0000 0.0000 0.0000

loop_
_atom_type_symbol
_atom_type_scat_dispersion_real
_atom_type_scat_dispersion_imag
_atom_type_scat_Cromer_Mann_a1
_atom_type_scat_Cromer_Mann_b1
_atom_type_scat_Cromer_Mann_a2
_atom_type_scat_Cromer_Mann_b2
_atom_type_scat_Cromer_Mann_a3
_atom_type_scat_Cromer_Mann_b3
_atom_type_scat_Cromer_Mann_a4
_atom_type_scat_Cromer_Mann_b4
_atom_type_scat_Cromer_Mann_c
_atom_type_scat_source
C 0.0033 0.0016 2.3100 20.8439 1.0200 10.2075 1.5886 0.5687 0.8650 51.6512 0.2156 'International Tables Vol C 4.2.6.8 and 6.1.1.4'
H 0.0000 0.0000 0.4930 10.5109 0.3229 26.1257 0.1402 3.1424 0.0408 57.7998 0.0030 'International Tables Vol C 4.2.6.8 and 6.1.1.4'
N 0.0061 0.0033 12.2126 0.0057 3.1322 9.8933 2.0125 28.9975 1.1663 0.5826 -11.5290 'International Tables Vol C 4.2.6.8 and 6.1.1.4'
O 0.0106 0.0060 3.0485 13.2771 2.2868 5.7011 1.5463 0.3239 0.8670 32.9089 0.2508 'International Tables Vol C 4.2.6.8 and 6.1.1.4'
Zn 0.2839 1.4301 14.0743 3.2655 7.0318 0.2333 5.1652 10.3163 2.4100 58.7097 1.3041 'International Tables Vol C 4.2.6.8 and 6.1.1.4'

loop_
_geom_angle_atom_site_label_1
_geom_angle_site_symmetry_1
_geom_angle_atom_site_label_2
_geom_angle_atom_site_label_3
_geom_angle_site_symmetry_3
_geom_angle
_geom_angle_publ_flag
N2 13_565 Zn1 N2 8_455 108.3(3) yes
N2 13_565 Zn1 N2 24_555 108.3(3) yes
N2 8_455 Zn1 N2 24_555 111.8(6) yes
N2 13_565 Zn1 N2 . 111.8(6) yes
N2 8_455 Zn1 N2 . 108.3(3) yes
N2 24_555 Zn1 N2 . 108.3(3) yes
Zn1 . N2 C3 . 122.6(7) yes
Zn1 . N2 C6 . 129.4(6) yes
C3 . N2 C6 . 108.0(6) yes
N2 . C3 N2 31_555 107.8(8) yes
N2 . C3 C4 . 126.1(4) yes
N2 31_555 C3 C4 . 126.1(4) yes
H41 31_555 C4 C3 . 116.4 no
H41 31_555 C4 O5 31_555 117.0 no
C3 . C4 O5 31_555 124.5(7) yes
H41 31_555 C4 O5 . 16.6 no
C3 . C4 O5 . 124.5(7) yes
O5 31_555 C4 O5 . 110.9(14) yes
H41 31_555 C4 H41 . 118.1 no
C3 . C4 H41 . 116.4 no
O5 31_555 C4 H41 . 16.6 no
O5 . C4 H41 . 117.0 no
N2 . C6 C6 31_555 108.1(4) yes
N2 . C6 H61 . 130.8 no
C6 31_555 C6 H61 . 120.1 no

loop_
_geom_bond_atom_site_label_1
_geom_bond_atom_site_label_2
_geom_bond_site_symmetry_2
_geom_bond_distance
_geom_bond_publ_flag
Zn1 N2 13_565 2.046(11) yes
Zn1 N2 8_455 2.046(11) yes
Zn1 N2 24_555 2.046(11) yes
Zn1 N2 . 2.046(11) yes
N2 C3 . 1.347(9) yes
N2 C6 . 1.344(9) yes
C3 C4 . 1.404(10) yes
C4 H41 31_555 0.978 no
C4 O5 31_555 1.239(10) yes
C4 O5 . 1.239(10) yes
C4 H41 . 0.978 no
C6 C6 31_555 1.341(9) yes
C6 H61 . 1.114 no
